data_2008737
loop_
_publ_author_name
'Razak, Ibrahim Abdul'
'Chinnakali, Kandasamy'
'Fun, Hoong-Kun'
'Yang, Ping'
'Zeng, Wen-Ru'
'Xie, Fu-Xin'
'Tian, Yu-Peng'
'Zhang, Hao'

_publ_section_title
;
 A copper(I) complex of
 4-amino-3-thioxo-6-methyl-2,3,4,5-tetrahydro-1,2,4-triazin-5-one
;
_journal_issue 7
_journal_name_full 'Acta Crystallographica Section C'
_journal_page_first 1092
_journal_page_last 1093
_journal_paper_doi 10.1107/S0108270199003893
_journal_volume 55
_journal_year 1999
_chemical_formula_iupac '[Cu (C4 H6 N4 O1)2] Cl'
_chemical_formula_sum 'C8 H12 Cl Cu N8 O2 S2'
_chemical_formula_weight 415.37
_chemical_name_systematic
;
Copper(I) complex of 4-amino-5-oxo-3-thioxo-6-methyl-2,3,4,5-tetra-hydro-
1,2,4-triazine
;
_space_group_IT_number 60
_symmetry_cell_setting orthorhombic
_symmetry_space_group_name_Hall '-P 2n 2ab'
_symmetry_space_group_name_H-M 'P b c n'
_audit_creation_method SHELXL-97
_cell_angle_alpha 90.00
_cell_angle_beta 90.00
_cell_angle_gamma 90.00
_cell_formula_units_Z 4
_cell_length_a 12.8678(5)
_cell_length_b 11.4996(4)
_cell_length_c 10.0894(3)
_cell_measurement_reflns_used 4351
_cell_measurement_temperature 293(2)
_cell_measurement_theta_max 27.50
_cell_measurement_theta_min 3.12
_cell_volume 1492.97(9)
_computing_cell_refinement 'SAINT (Siemens, 1996)'
_computing_data_collection 'SMART (Siemens, 1996)'
_computing_data_reduction SAINT
_computing_molecular_graphics SHELXTL
_computing_publication_material 'SHELXTL and PLATON (Spek, 1990)'
_computing_structure_refinement SHELXTL
_computing_structure_solution 'SHELXTL (Sheldrick, 1997)'
_diffrn_ambient_temperature 293(2)
_diffrn_detector_area_resol_mean 8.33
_diffrn_measurement_device 'Siemens SMART CCD area-detector'
_diffrn_measurement_method \w
_diffrn_radiation_monochromator graphite
_diffrn_radiation_source 'fine-focus sealed tube'
_diffrn_radiation_type MoK\a
_diffrn_radiation_wavelength 0.71073
_diffrn_reflns_av_R_equivalents 0.035
_diffrn_reflns_av_sigmaI/netI 0.026
_diffrn_reflns_limit_h_max 16
_diffrn_reflns_limit_h_min 0
_diffrn_reflns_limit_k_max 14
_diffrn_reflns_limit_k_min 0
_diffrn_reflns_limit_l_max 13
_diffrn_reflns_limit_l_min 0
_diffrn_reflns_number 9130
_diffrn_reflns_theta_max 27.5
_diffrn_reflns_theta_min 3.12
_exptl_absorpt_coefficient_mu 1.941
_exptl_absorpt_correction_T_max 0.80
_exptl_absorpt_correction_T_min 0.48
_exptl_absorpt_correction_type multi-scan
_exptl_absorpt_process_details ', empirical (SADABS; Sheldrick, 1996)'
_exptl_crystal_colour yellow
_exptl_crystal_density_diffrn 1.848
_exptl_crystal_density_method 'not measured'
_exptl_crystal_description plate
_exptl_crystal_F_000 840
_exptl_crystal_size_max 0.44
_exptl_crystal_size_mid 0.14
_exptl_crystal_size_min 0.12
_refine_diff_density_max 0.25
_refine_diff_density_min -0.38
_refine_ls_extinction_method none
_refine_ls_goodness_of_fit_ref 1.04
_refine_ls_hydrogen_treatment constr
_refine_ls_matrix_type full
_refine_ls_number_parameters 101
_refine_ls_number_reflns 1709
_refine_ls_number_restraints 0
_refine_ls_restrained_S_all 1.04
_refine_ls_R_factor_all 0.052
_refine_ls_R_factor_gt 0.035
_refine_ls_shift/su_max <0.001
_refine_ls_shift/su_mean 0.00
_refine_ls_structure_factor_coef Fsqd
_refine_ls_weighting_details 'calc w = 1/[\s^2^(Fo^2^)+(0.0261P)^2^+1.6821P] where P = (Fo^2^+2Fc^2^)/3'
_refine_ls_weighting_scheme calc
_refine_ls_wR_factor_ref 0.080
_reflns_number_gt 1316
_reflns_number_total 1709
_reflns_threshold_expression I>2\s(I)
_cod_data_source_file sk1282.cif
_cod_data_source_block I
_cod_database_code 2008737

loop_
_symmetry_equiv_pos_as_xyz
'x, y, z'
'-x+1/2, -y+1/2, z+1/2'
'-x, y, -z+1/2'
'x+1/2, -y+1/2, -z'
'-x, -y, -z'
'x-1/2, y-1/2, -z-1/2'
'x, -y, z-1/2'
'-x-1/2, y-1/2, z'

loop_
_atom_site_label
_atom_site_fract_x
_atom_site_fract_y
_atom_site_fract_z
_atom_site_U_iso_or_equiv
_atom_site_adp_type
_atom_site_calc_flag
_atom_site_refinement_flags
_atom_site_occupancy
_atom_site_disorder_assembly
_atom_site_disorder_group
_atom_site_type_symbol
Cu1 0.5 0.25691(4) 0.25 0.03871(15) Uani d S 1 . . Cu
S1 0.33435(5) 0.19455(6) 0.25541(7) 0.03613(17) Uani d . 1 . . S
O1 0.34822(14) 0.54724(18) 0.5385(2) 0.0500(6) Uani d . 1 . . O
N1 0.18029(15) 0.30452(18) 0.3715(2) 0.0305(5) Uani d . 1 . . N
H1 0.1433 0.2504 0.3364 0.037 Uiso calc R 1 . . H
N2 0.12836(16) 0.38666(19) 0.4418(2) 0.0329(5) Uani d . 1 . . N
N3 0.33943(14) 0.38365(17) 0.4130(2) 0.0277(4) Uani d . 1 . . N
N4 0.44895(15) 0.38210(19) 0.3992(2) 0.0358(5) Uani d . 1 . . N
H4A 0.4780 0.3639 0.4777 0.043 Uiso calc R 1 . . H
H4B 0.4711 0.4535 0.3762 0.043 Uiso calc R 1 . . H
C1 0.28311(18) 0.2987(2) 0.3509(2) 0.0264(5) Uani d . 1 . . C
C2 0.18162(18) 0.4675(2) 0.4976(2) 0.0307(6) Uani d . 1 . . C
C3 0.29512(19) 0.4733(2) 0.4879(3) 0.0315(6) Uani d . 1 . . C
C4 0.1283(2) 0.5580(3) 0.5784(3) 0.0428(7) Uani d . 1 . . C
H4C 0.0552 0.5568 0.5596 0.064 Uiso calc PR 0.50 . . H
H4D 0.1561 0.6332 0.5568 0.064 Uiso calc PR 0.50 . . H
H4E 0.1393 0.5425 0.6708 0.064 Uiso calc PR 0.50 . . H
H4F 0.1785 0.5982 0.6319 0.064 Uiso calc PR 0.50 . . H
H4G 0.0776 0.5218 0.6347 0.064 Uiso calc PR 0.50 . . H
H4H 0.0944 0.6125 0.5207 0.064 Uiso calc PR 0.50 . . H
Cl1 0.5000 0.64603(9) 0.2500 0.0438(2) Uani d S 1 . . Cl

loop_
_atom_site_aniso_label
_atom_site_aniso_U_11
_atom_site_aniso_U_22
_atom_site_aniso_U_33
_atom_site_aniso_U_12
_atom_site_aniso_U_13
_atom_site_aniso_U_23
Cu1 0.0286(2) 0.0372(3) 0.0503(3) 0.000 0.0101(2) 0.000
S1 0.0319(3) 0.0334(4) 0.0431(4) -0.0059(2) 0.0062(3) -0.0109(3)
O1 0.0327(10) 0.0447(12) 0.0727(14) -0.0044(9) 0.0002(10) -0.0283(11)
N1 0.0229(10) 0.0347(12) 0.0339(11) -0.0041(8) 0.0007(8) -0.0056(9)
N2 0.0247(11) 0.0429(13) 0.0312(11) 0.0028(9) 0.0012(8) -0.0017(10)
N3 0.0207(10) 0.0294(11) 0.0332(11) -0.0011(8) 0.0016(8) -0.0042(9)
N4 0.0194(10) 0.0386(12) 0.0494(14) -0.0038(9) 0.0024(10) -0.0100(11)
C1 0.0280(12) 0.0259(12) 0.0252(12) -0.0029(9) -0.0010(9) 0.0032(9)
C2 0.0267(12) 0.0366(14) 0.0289(13) 0.0034(10) -0.0008(10) 0.0008(11)
C3 0.0278(12) 0.0324(14) 0.0344(14) 0.0007(10) 0.0011(10) -0.0041(12)
C4 0.0358(15) 0.0496(17) 0.0430(15) 0.0078(13) 0.0055(12) -0.0106(14)
Cl1 0.0387(5) 0.0359(5) 0.0570(6) 0.000 0.0135(5) 0.000

loop_
_atom_type_symbol
_atom_type_description
_atom_type_scat_dispersion_real
_atom_type_scat_dispersion_imag
_atom_type_scat_source
C C 0.0033 0.0016 'International Tables Vol C Tables 4.2.6.8 and 6.1.1.4'
H H 0.0000 0.0000 'International Tables Vol C Tables 4.2.6.8 and 6.1.1.4'
N N 0.0061 0.0033 'International Tables Vol C Tables 4.2.6.8 and 6.1.1.4'
O O 0.0106 0.0060 'International Tables Vol C Tables 4.2.6.8 and 6.1.1.4'
S S 0.1246 0.1234 'International Tables Vol C Tables 4.2.6.8 and 6.1.1.4'
Cu Cu 0.3201 1.2651 'International Tables Vol C Tables 4.2.6.8 and 6.1.1.4'
Cl Cl 0.1484 0.1585 'International Tables Vol C Tables 4.2.6.8 and 6.1.1.4'

loop_
_geom_angle_atom_site_label_1
_geom_angle_atom_site_label_2
_geom_angle_atom_site_label_3
_geom_angle_site_symmetry_1
_geom_angle_site_symmetry_3
_geom_angle
_geom_angle_publ_flag
N4 Cu1 N4 . 3_655 97.50(10) yes
N4 Cu1 S1 . 3_655 120.78(6) yes
N4 Cu1 S1 3_655 3_655 84.75(5) ?
N4 Cu1 S1 . . 84.75(5) yes
N4 Cu1 S1 3_655 . 120.78(6) ?
S1 Cu1 S1 3_655 . 142.82(4) yes
C1 S1 Cu1 . . 99.16(8) ?
C1 N1 N2 . . 127.0(2) ?
C2 N2 N1 . . 118.0(2) ?
C1 N3 C3 . . 123.88(19) ?
C1 N3 N4 . . 118.22(19) ?
C3 N3 N4 . . 117.89(19) ?
N3 N4 Cu1 . . 112.05(15) ?
N1 C1 N3 . . 114.6(2) ?
N1 C1 S1 . . 120.94(18) ?
N3 C1 S1 . . 124.49(18) ?
N2 C2 C3 . . 122.4(2) ?
N2 C2 C4 . . 120.0(2) ?
C3 C2 C4 . . 117.6(2) ?
O1 C3 N3 . . 121.2(2) ?
O1 C3 C2 . . 124.7(2) ?
N3 C3 C2 . . 114.1(2) ?

loop_
_geom_bond_atom_site_label_1
_geom_bond_atom_site_label_2
_geom_bond_site_symmetry_2
_geom_bond_distance
_geom_bond_publ_flag
Cu1 N4 . 2.184(2) yes
Cu1 N4 3_655 2.184(2) ?
Cu1 S1 3_655 2.2497(6) ?
Cu1 S1 . 2.2497(6) yes
S1 C1 . 1.672(2) ?
O1 C3 . 1.204(3) ?
N1 C1 . 1.341(3) ?
N1 N2 . 1.357(3) ?
N2 C2 . 1.285(3) ?
N3 C1 . 1.369(3) ?
N3 C3 . 1.400(3) ?
N3 N4 . 1.416(3) ?
C2 C3 . 1.465(3) ?
C2 C4 . 1.490(3) ?

loop_
_geom_hbond_atom_site_label_D
_geom_hbond_atom_site_label_H
_geom_hbond_atom_site_label_A
_geom_hbond_site_symmetry_A
_geom_hbond_distance_DH
_geom_hbond_distance_HA
_geom_hbond_distance_DA
_geom_hbond_angle_DHA
_geom_hbond_publ_flag
N4 H4B Cl1 1_555 0.90 2.58 3.451(2) 163 yes
N1 H1 Cl1 6_556 0.86 2.37 3.195(2) 162 yes
N4 H4A Cl1 5_666 0.90 2.76 3.614(2) 158 yes
C4 H4C N2 5_566 0.96 2.45 3.370(3) 160 yes
C4 H4E S1 2_555 0.96 2.88 3.443(3) 119 no
N4 H4A O1 5_666 0.90 2.46 2.805(3) 103 yes
N4 H4B O1 5_666 0.90 2.48 2.805(3) 102 yes
C4 H4F O1 1_555 0.96 2.45 2.861(3) 106 no

loop_
_geom_torsion_atom_site_label_1
_geom_torsion_atom_site_label_2
_geom_torsion_atom_site_label_3
_geom_torsion_atom_site_label_4
_geom_torsion_site_symmetry_1
_geom_torsion
N4 Cu1 S1 C1 . 8.22(11)
N4 Cu1 S1 C1 3_655 -87.43(11)
S1 Cu1 S1 C1 3_655 145.05(9)
C1 N1 N2 C2 . -1.3(4)
C1 N3 N4 Cu1 . 9.9(3)
C3 N3 N4 Cu1 . -169.12(17)
N4 Cu1 N4 N3 3_655 109.69(19)
S1 Cu1 N4 N3 3_655 -161.96(14)
S1 Cu1 N4 N3 . -10.73(16)
N2 N1 C1 N3 . 2.6(4)
N2 N1 C1 S1 . -177.13(19)
C3 N3 C1 N1 . -2.7(3)
N4 N3 C1 N1 . 178.4(2)
C3 N3 C1 S1 . 177.05(19)
N4 N3 C1 S1 . -1.9(3)
Cu1 S1 C1 N1 . 173.20(19)
Cu1 S1 C1 N3 . -6.5(2)
N1 N2 C2 C3 . -0.1(4)
N1 N2 C2 C4 . -178.6(2)
C1 N3 C3 O1 . -178.6(3)
N4 N3 C3 O1 . 0.4(4)
C1 N3 C3 C2 . 1.5(3)
N4 N3 C3 C2 . -179.6(2)
N2 C2 C3 O1 . -179.9(3)
C4 C2 C3 O1 . -1.4(4)
N2 C2 C3 N3 . 0.0(4)
C4 C2 C3 N3 . 178.5(2)
